data_7240869
loop_
_publ_author_name
'Dittrich, Birger'
'Sever, Christoph'
'Luebben, Jens'

_publ_section_title
;
 Disappearing Disorder
;
_journal_name_full CrystEngComm
_journal_paper_doi 10.1039/D0CE00300J
_journal_year 2020
_chemical_absolute_configuration rm
_chemical_formula_moiety 'C7 H11 N O4'
_chemical_formula_sum 'C7 H11 N O4'
_chemical_formula_weight 173.17
_chemical_name_common N-Acetyl-L-4-hydroxyproline
_chemical_name_systematic Oxaceprol
_space_group_crystal_system orthorhombic
_space_group_IT_number 19
_space_group_name_Hall 'P 2ac 2ab'
_space_group_name_H-M_alt 'P 21 21 21'
_atom_sites_solution_hydrogens geom
_audit_creation_method SHELXL-2018/3
_audit_update_record
;
2019-11-19 deposited with the CCDC.	2020-07-09 downloaded from the CCDC.
;
_cell_angle_alpha 90
_cell_angle_beta 90
_cell_angle_gamma 90
_cell_formula_units_Z 4
_cell_length_a 7.3155(15)
_cell_length_b 10.622(7)
_cell_length_c 10.658(5)
_cell_measurement_reflns_used 5000
_cell_measurement_temperature 230(2)
_cell_measurement_theta_max 28.5
_cell_measurement_theta_min 4.2
_cell_volume 828.2(7)
_computing_cell_refinement 'XDS, (Kabsch 2010)'
_computing_data_reduction 'XDS, (Kabsch 2010)'
_computing_structure_refinement 'SHELXL-2018/3 (Sheldrick, 2018)'
_diffrn_ambient_temperature 230(2)
_diffrn_measured_fraction_theta_full 0.964
_diffrn_measured_fraction_theta_max 0.917
_diffrn_measurement_device_type 'diffractometer @beamline P11, DESY'
_diffrn_measurement_method \f-scan
_diffrn_radiation_type synchrotron
_diffrn_radiation_wavelength 0.6199
_diffrn_reflns_av_R_equivalents 0.0517
_diffrn_reflns_av_unetI/netI 0.0618
_diffrn_reflns_Laue_measured_fraction_full 0.964
_diffrn_reflns_Laue_measured_fraction_max 0.917
_diffrn_reflns_limit_h_max 11
_diffrn_reflns_limit_h_min -7
_diffrn_reflns_limit_k_max 16
_diffrn_reflns_limit_k_min -15
_diffrn_reflns_limit_l_max 16
_diffrn_reflns_limit_l_min -16
_diffrn_reflns_number 5336
_diffrn_reflns_point_group_measured_fraction_full 0.953
_diffrn_reflns_point_group_measured_fraction_max 0.855
_diffrn_reflns_theta_full 21.835
_diffrn_reflns_theta_max 28.554
_diffrn_reflns_theta_min 4.126
_diffrn_source synchrotron
_exptl_absorpt_coefficient_mu 0.084
_exptl_absorpt_correction_T_max 0.7457
_exptl_absorpt_correction_T_min 0.6948
_exptl_absorpt_correction_type multi-scan
_exptl_absorpt_process_details 'SADABS 2015/1'
_exptl_crystal_colour colorless
_exptl_crystal_density_diffrn 1.389
_exptl_crystal_description block
_exptl_crystal_F_000 368
_exptl_crystal_size_max 0.65
_exptl_crystal_size_mid 0.55
_exptl_crystal_size_min 0.50
_refine_diff_density_max 0.259
_refine_diff_density_min -0.256
_refine_diff_density_rms 0.079
_refine_ls_abs_structure_details
;
 Flack x determined using 1032 quotients [(I+)-(I-)]/[(I+)+(I-)]
 (Parsons, Flack and Wagner, Acta Cryst. B69 (2013) 249-259).
;
_refine_ls_abs_structure_Flack 0.4(4)
_refine_ls_extinction_method none
_refine_ls_goodness_of_fit_ref 1.104
_refine_ls_hydrogen_treatment constr
_refine_ls_matrix_type full
_refine_ls_number_parameters 140
_refine_ls_number_reflns 2717
_refine_ls_number_restraints 3
_refine_ls_restrained_S_all 1.105
_refine_ls_R_factor_all 0.0371
_refine_ls_R_factor_gt 0.0370
_refine_ls_shift/su_max 0.000
_refine_ls_shift/su_mean 0.000
_refine_ls_structure_factor_coef Fsqd
_refine_ls_weighting_details 'w=1/[\s^2^(Fo^2^)+(0.0581P)^2^+0.0161P] where P=(Fo^2^+2Fc^2^)/3'
_refine_ls_weighting_scheme calc
_refine_ls_wR_factor_gt 0.1029
_refine_ls_wR_factor_ref 0.1030
_reflns_Friedel_coverage 0.620
_reflns_Friedel_fraction_full 0.937
_reflns_Friedel_fraction_max 0.771
_reflns_number_gt 2707
_reflns_number_total 2717
_reflns_threshold_expression 'I > 2\s(I)'
_cod_data_source_file d0ce00300j2.cif
_cod_data_source_block 230Kd_bodd
_cod_database_code 7240869
_shelx_shelxl_version_number 2018/3
_shelx_space_group_comment
;
The symmetry employed for this shelxl refinement is uniquely defined
by the following loop, which should always be used as a source of
symmetry information in preference to the above space-group names.
They are only intended as comments.
;

loop_
_space_group_symop_operation_xyz
'x, y, z'
'-x+1/2, -y, z+1/2'
'-x, y+1/2, -z+1/2'
'x+1/2, -y+1/2, -z'

loop_
_atom_site_label
_atom_site_type_symbol
_atom_site_fract_x
_atom_site_fract_y
_atom_site_fract_z
_atom_site_U_iso_or_equiv
_atom_site_adp_type
_atom_site_occupancy
_atom_site_site_symmetry_order
_atom_site_calc_flag
_atom_site_refinement_flags_posn
_atom_site_refinement_flags_adp
_atom_site_refinement_flags_occupancy
_atom_site_disorder_assembly
_atom_site_disorder_group
O1A O 0.34572(14) 0.33219(7) 0.22438(8) 0.0345(2) Uani 0.9574(19) 1 d . . P A 1
H1A H 0.308532 0.400947 0.251176 0.052 Uiso 0.9574(19) 1 calc R U P A 1
O2A O 0.38598(18) 0.28681(10) 0.42805(8) 0.0434(3) Uani 0.9574(19) 1 d . . P A 1
O3A O 0.87618(13) 0.01682(9) 0.20417(15) 0.0437(3) Uani 0.9574(19) 1 d . . P A 1
H3A H 0.988379 0.017140 0.215758 0.065 Uiso 0.9574(19) 1 calc R U P A 1
N1A N 0.5043(3) 0.10912(13) 0.15472(14) 0.0234(2) Uani 0.9574(19) 1 d . . P A 1
C1A C 0.41533(16) 0.26530(9) 0.31905(11) 0.0265(2) Uani 0.9574(19) 1 d . . P A 1
C2A C 0.54714(19) 0.16411(11) 0.27657(16) 0.0233(3) Uani 0.9574(19) 1 d . . P A 1
H2A H 0.551124 0.096498 0.340451 0.028 Uiso 0.9574(19) 1 calc R U P A 1
C3A C 0.7410(2) 0.21815(12) 0.25863(12) 0.0312(2) Uani 0.9574(19) 1 d D . P A 1
H31A H 0.736403 0.306553 0.232517 0.037 Uiso 0.9574(19) 1 calc R U P A 1
H31B H 0.812653 0.211427 0.336016 0.037 Uiso 0.9574(19) 1 calc R U P A 1
C4A C 0.82058(16) 0.13551(12) 0.15555(14) 0.0325(3) Uani 0.9574(19) 1 d D . P A 1
H4A H 0.922699 0.178319 0.112021 0.039 Uiso 0.9574(19) 1 calc R U P A 1
C5A C 0.6594(2) 0.11544(13) 0.06795(11) 0.0324(3) Uani 0.9574(19) 1 d D . P A 1
H51A H 0.646270 0.185818 0.009190 0.039 Uiso 0.9574(19) 1 calc R U P A 1
H51B H 0.672387 0.036965 0.020424 0.039 Uiso 0.9574(19) 1 calc R U P A 1
O1B O 0.345(4) 0.319(2) 0.369(2) 0.0434(3) Uani 0.0426(19) 1 d . . P A 2
H1B H 0.290382 0.385819 0.353750 0.065 Uiso 0.0426(19) 1 calc R U P A 2
O2B O 0.386(3) 0.3437(18) 0.160(2) 0.0345(2) Uani 0.0426(19) 1 d . . P A 2
O3B O 0.880(3) 0.030(2) 0.150(4) 0.0437(3) Uani 0.0426(19) 1 d . . P A 2
H3B H 0.816597 -0.004730 0.204338 0.065 Uiso 0.0426(19) 1 calc R U P A 2
N1B N 0.511(8) 0.127(4) 0.142(4) 0.0234(2) Uani 0.0426(19) 1 d . . P A 2
C1B C 0.411(4) 0.282(2) 0.278(3) 0.0265(2) Uani 0.0426(19) 1 d . . P A 2
C2B C 0.573(6) 0.182(4) 0.270(5) 0.0233(3) Uani 0.0426(19) 1 d . . P A 2
H2B H 0.576023 0.120626 0.339884 0.028 Uiso 0.0426(19) 1 calc R U P A 2
C3B C 0.741(5) 0.212(3) 0.220(3) 0.0312(2) Uani 0.0426(19) 1 d D . P A 2
H32A H 0.832557 0.206770 0.286936 0.037 Uiso 0.0426(19) 1 calc R U P A 2
H32B H 0.737577 0.298949 0.190617 0.037 Uiso 0.0426(19) 1 calc R U P A 2
C4B C 0.803(4) 0.131(3) 0.115(3) 0.0325(3) Uani 0.0426(19) 1 d D . P A 2
H4B H 0.889730 0.180078 0.062829 0.039 Uiso 0.0426(19) 1 calc R U P A 2
C5B C 0.635(5) 0.104(4) 0.039(3) 0.0324(3) Uani 0.0426(19) 1 d D . P A 2
H52A H 0.618010 0.162649 -0.031355 0.039 Uiso 0.0426(19) 1 calc R U P A 2
H52B H 0.630131 0.016731 0.008387 0.039 Uiso 0.0426(19) 1 calc R U P A 2
O4 O 0.22958(11) 0.05255(8) 0.22321(8) 0.0335(2) Uani 1 1 d . . . . .
C6 C 0.34105(13) 0.05669(8) 0.13540(8) 0.0255(2) Uani 1 1 d . . . . .
C7 C 0.2970(2) 0.00585(12) 0.00814(11) 0.0408(3) Uani 1 1 d . . . . .
H7A H 0.401078 0.017855 -0.047005 0.061 Uiso 0.5 1 calc R U P . .
H7B H 0.269582 -0.083256 0.014536 0.061 Uiso 0.5 1 calc R U P . .
H7C H 0.191929 0.049973 -0.025675 0.061 Uiso 0.5 1 calc R U P . .
H7D H 0.173981 -0.028140 0.008242 0.061 Uiso 0.5 1 calc R U P . .
H7E H 0.305477 0.072971 -0.053298 0.061 Uiso 0.5 1 calc R U P . .
H7F H 0.383130 -0.060259 -0.013088 0.061 Uiso 0.5 1 calc R U P . .

loop_
_atom_site_aniso_label
_atom_site_aniso_U_11
_atom_site_aniso_U_22
_atom_site_aniso_U_33
_atom_site_aniso_U_23
_atom_site_aniso_U_13
_atom_site_aniso_U_12
O1A 0.0359(4) 0.0321(4) 0.0354(4) -0.0022(3) -0.0029(4) 0.0096(3)
O2A 0.0556(7) 0.0458(5) 0.0289(4) -0.0061(3) 0.0079(4) 0.0034(4)
O3A 0.0177(3) 0.0298(4) 0.0835(9) 0.0147(4) -0.0002(5) -0.0011(3)
N1A 0.0191(4) 0.0257(6) 0.0253(5) -0.0005(3) 0.0008(4) 0.0000(4)
C1A 0.0263(4) 0.0269(4) 0.0262(4) -0.0015(3) 0.0011(4) -0.0021(3)
C2A 0.0198(6) 0.0240(6) 0.0259(4) 0.0011(4) -0.0018(4) -0.0025(3)
C3A 0.0219(4) 0.0295(4) 0.0420(5) 0.0022(4) -0.0048(6) -0.0049(3)
C4A 0.0181(4) 0.0288(4) 0.0507(6) 0.0080(5) 0.0056(5) -0.0016(3)
C5A 0.0284(6) 0.0386(5) 0.0300(5) 0.0026(4) 0.0078(5) 0.0023(4)
O1B 0.0556(7) 0.0458(5) 0.0289(4) -0.0061(3) 0.0079(4) 0.0034(4)
O2B 0.0359(4) 0.0321(4) 0.0354(4) -0.0022(3) -0.0029(4) 0.0096(3)
O3B 0.0177(3) 0.0298(4) 0.0835(9) 0.0147(4) -0.0002(5) -0.0011(3)
N1B 0.0191(4) 0.0257(6) 0.0253(5) -0.0005(3) 0.0008(4) 0.0000(4)
C1B 0.0263(4) 0.0269(4) 0.0262(4) -0.0015(3) 0.0011(4) -0.0021(3)
C2B 0.0198(6) 0.0240(6) 0.0259(4) 0.0011(4) -0.0018(4) -0.0025(3)
C3B 0.0219(4) 0.0295(4) 0.0420(5) 0.0022(4) -0.0048(6) -0.0049(3)
C4B 0.0181(4) 0.0288(4) 0.0507(6) 0.0080(5) 0.0056(5) -0.0016(3)
C5B 0.0284(6) 0.0386(5) 0.0300(5) 0.0026(4) 0.0078(5) 0.0023(4)
O4 0.0189(3) 0.0418(4) 0.0400(4) -0.0010(3) -0.0007(3) -0.0053(3)
C6 0.0201(4) 0.0261(4) 0.0302(4) -0.0011(3) -0.0062(3) 0.0008(3)
C7 0.0443(7) 0.0415(5) 0.0365(4) -0.0089(4) -0.0149(5) 0.0017(4)

loop_
_atom_type_symbol
_atom_type_description
_atom_type_scat_dispersion_real
_atom_type_scat_dispersion_imag
_atom_type_scat_source
C C 0.0022 0.0012 'International Tables Vol C Tables 4.2.6.8 and 6.1.1.4'
H H 0.0000 0.0000 'International Tables Vol C Tables 4.2.6.8 and 6.1.1.4'
N N 0.0046 0.0025 'International Tables Vol C Tables 4.2.6.8 and 6.1.1.4'
O O 0.0081 0.0046 'International Tables Vol C Tables 4.2.6.8 and 6.1.1.4'

loop_
_geom_angle_atom_site_label_1
_geom_angle_atom_site_label_2
_geom_angle_atom_site_label_3
_geom_angle
_geom_angle_site_symmetry_1
_geom_angle_site_symmetry_3
_geom_angle_publ_flag
C1A O1A H1A 109.5 . . ?
C4A O3A H3A 109.5 . . ?
C6 N1A C2A 119.81(14) . . ?
C6 N1A C5A 127.96(15) . . ?
C2A N1A C5A 112.17(14) . . ?
O2A C1A O1A 124.09(11) . . ?
O2A C1A C2A 122.50(12) . . ?
O1A C1A C2A 113.27(11) . . ?
N1A C2A C1A 114.46(14) . . ?
N1A C2A C3A 103.67(12) . . ?
C1A C2A C3A 111.02(10) . . ?
N1A C2A H2A 109.2 . . ?
C1A C2A H2A 109.2 . . ?
C3A C2A H2A 109.2 . . ?
C4A C3A C2A 103.11(11) . . ?
C4A C3A H31A 111.1 . . ?
C2A C3A H31A 111.1 . . ?
C4A C3A H31B 111.1 . . ?
C2A C3A H31B 111.1 . . ?
H31A C3A H31B 109.1 . . ?
O3A C4A C5A 108.75(11) . . ?
O3A C4A C3A 110.95(12) . . ?
C5A C4A C3A 103.16(9) . . ?
O3A C4A H4A 111.2 . . ?
C5A C4A H4A 111.2 . . ?
C3A C4A H4A 111.2 . . ?
N1A C5A C4A 102.68(11) . . ?
N1A C5A H51A 111.2 . . ?
C4A C5A H51A 111.2 . . ?
N1A C5A H51B 111.2 . . ?
C4A C5A H51B 111.2 . . ?
H51A C5A H51B 109.1 . . ?
C1B O1B H1B 109.5 . . ?
C4B O3B H3B 109.5 . . ?
C5B N1B C6 114(4) . . ?
C5B N1B C2B 124(4) . . ?
C6 N1B C2B 119(3) . . ?
O1B C1B O2B 122(3) . . ?
O1B C1B C2B 126(3) . . ?
O2B C1B C2B 111(3) . . ?
C3B C2B N1B 90(4) . . ?
C3B C2B C1B 122(3) . . ?
N1B C2B C1B 95(4) . . ?
C3B C2B H2B 114.9 . . ?
N1B C2B H2B 114.9 . . ?
C1B C2B H2B 114.9 . . ?
C2B C3B C4B 116(3) . . ?
C2B C3B H32A 108.3 . . ?
C4B C3B H32A 108.3 . . ?
C2B C3B H32B 108.3 . . ?
C4B C3B H32B 108.3 . . ?
H32A C3B H32B 107.4 . . ?
O3B C4B C3B 114(3) . . ?
O3B C4B C5B 111(3) . . ?
C3B C4B C5B 106(2) . . ?
O3B C4B H4B 108.7 . . ?
C3B C4B H4B 108.7 . . ?
C5B C4B H4B 108.7 . . ?
N1B C5B C4B 94(3) . . ?
N1B C5B H52A 113.0 . . ?
C4B C5B H52A 113.0 . . ?
N1B C5B H52B 113.0 . . ?
C4B C5B H52B 113.0 . . ?
H52A C5B H52B 110.4 . . ?
O4 C6 N1A 119.10(11) . . ?
O4 C6 N1B 123.1(19) . . ?
O4 C6 C7 121.97(10) . . ?
N1A C6 C7 118.93(11) . . ?
N1B C6 C7 114.3(19) . . ?
C6 C7 H7A 109.5 . . ?
C6 C7 H7B 109.5 . . ?
H7A C7 H7B 109.5 . . ?
C6 C7 H7C 109.5 . . ?
H7A C7 H7C 109.5 . . ?
H7B C7 H7C 109.5 . . ?
H7D C7 H7E 109.5 . . ?
H7D C7 H7F 109.5 . . ?
H7E C7 H7F 109.5 . . ?

loop_
_geom_bond_atom_site_label_1
_geom_bond_atom_site_label_2
_geom_bond_distance
_geom_bond_site_symmetry_2
_geom_bond_publ_flag
O1A C1A 1.3349(15) . ?
O1A H1A 0.8300 . ?
O2A C1A 1.2033(15) . ?
O3A C4A 1.4224(17) . ?
O3A H3A 0.8300 . ?
N1A C6 1.334(2) . ?
N1A C2A 1.458(3) . ?
N1A C5A 1.465(2) . ?
C1A C2A 1.513(2) . ?
C2A C3A 1.5416(19) . ?
C2A H2A 0.9900 . ?
C3A C4A 1.522(2) . ?
C3A H31A 0.9800 . ?
C3A H31B 0.9800 . ?
C4A C5A 1.5188(19) . ?
C4A H4A 0.9900 . ?
C5A H51A 0.9800 . ?
C5A H51B 0.9800 . ?
O1B C1B 1.15(3) . ?
O1B H1B 0.8300 . ?
O2B C1B 1.43(4) . ?
O3B C4B 1.27(4) . ?
O3B H3B 0.8300 . ?
N1B C5B 1.44(6) . ?
N1B C6 1.45(5) . ?
N1B C2B 1.55(7) . ?
C1B C2B 1.59(6) . ?
C2B C3B 1.38(6) . ?
C2B H2B 0.9900 . ?
C3B C4B 1.47(2) . ?
C3B H32A 0.9800 . ?
C3B H32B 0.9800 . ?
C4B C5B 1.50(2) . ?
C4B H4B 0.9900 . ?
C5B H52A 0.9800 . ?
C5B H52B 0.9800 . ?
O4 C6 1.2421(13) . ?
C6 C7 1.4949(15) . ?
C7 H7A 0.9700 . ?
C7 H7B 0.9700 . ?
C7 H7C 0.9700 . ?
C7 H7D 0.9700 . ?
C7 H7E 0.9700 . ?
C7 H7F 0.9700 . ?

loop_
_geom_torsion_atom_site_label_1
_geom_torsion_atom_site_label_2
_geom_torsion_atom_site_label_3
_geom_torsion_atom_site_label_4
_geom_torsion
_geom_torsion_site_symmetry_1
_geom_torsion_site_symmetry_2
_geom_torsion_site_symmetry_3
_geom_torsion_site_symmetry_4
_geom_torsion_publ_flag
C6 N1A C2A C1A -56.70(14) . . . . ?
C5A N1A C2A C1A 125.83(13) . . . . ?
C6 N1A C2A C3A -177.77(11) . . . . ?
C5A N1A C2A C3A 4.75(15) . . . . ?
O2A C1A C2A N1A 151.59(12) . . . . ?
O1A C1A C2A N1A -32.47(13) . . . . ?
O2A C1A C2A C3A -91.49(15) . . . . ?
O1A C1A C2A C3A 84.46(14) . . . . ?
N1A C2A C3A C4A -26.72(13) . . . . ?
C1A C2A C3A C4A -150.09(11) . . . . ?
C2A C3A C4A O3A -77.73(12) . . . . ?
C2A C3A C4A C5A 38.57(11) . . . . ?
C6 N1A C5A C4A -158.05(12) . . . . ?
C2A N1A C5A C4A 19.17(14) . . . . ?
O3A C4A C5A N1A 82.56(13) . . . . ?
C3A C4A C5A N1A -35.29(12) . . . . ?
C5B N1B C2B C3B 11(5) . . . . ?
C6 N1B C2B C3B 170(4) . . . . ?
C5B N1B C2B C1B 134(4) . . . . ?
C6 N1B C2B C1B -68(4) . . . . ?
O1B C1B C2B C3B -117(5) . . . . ?
O2B C1B C2B C3B 49(5) . . . . ?
O1B C1B C2B N1B 150(3) . . . . ?
O2B C1B C2B N1B -44(3) . . . . ?
N1B C2B C3B C4B -28(4) . . . . ?
C1B C2B C3B C4B -123(4) . . . . ?
C2B C3B C4B O3B -84(4) . . . . ?
C2B C3B C4B C5B 38(4) . . . . ?
C6 N1B C5B C4B -151(3) . . . . ?
C2B N1B C5B C4B 8(5) . . . . ?
O3B C4B C5B N1B 101(3) . . . . ?
C3B C4B C5B N1B -23(4) . . . . ?
C2A N1A C6 O4 -1.97(17) . . . . ?
C5A N1A C6 O4 175.06(12) . . . . ?
C2A N1A C6 C7 177.38(11) . . . . ?
C5A N1A C6 C7 -5.59(19) . . . . ?
C5B N1B C6 O4 171(2) . . . . ?
C2B N1B C6 O4 10(5) . . . . ?
C5B N1B C6 C7 -18(4) . . . . ?
C2B N1B C6 C7 -179(3) . . . . ?
